data_4510800
loop_
_publ_author_name
'Zipp, Caitlin F.'
'Dirr, Heini W.'
'Fernandes, Manuel A.'
'Marques, Helder M.'
'Michael, Joseph P.'

_publ_section_title
;
 Polymorphic Diversity:N-Phenylbenzamide as a Possible Polymorphophore
;
_journal_issue 8
_journal_name_full 'Crystal Growth &amp; Design'
_journal_page_first 3463
_journal_paper_doi 10.1021/cg400356s
_journal_volume 13
_journal_year 2013
_chemical_formula_moiety 'C14 H11 N O2'
_chemical_formula_sum 'C14 H11 N O2'
_chemical_formula_weight 225.24
_chemical_name_systematic
;
 ?
;
_space_group_IT_number 14
_symmetry_cell_setting monoclinic
_symmetry_space_group_name_Hall '-P 2yn'
_symmetry_space_group_name_H-M 'P 1 21/n 1'
_atom_sites_solution_hydrogens geom
_atom_sites_solution_primary direct
_atom_sites_solution_secondary difmap
_audit_creation_method SHELXL-97
_cell_angle_alpha 90.00
_cell_angle_beta 96.515(2)
_cell_angle_gamma 90.00
_cell_formula_units_Z 4
_cell_length_a 4.55320(10)
_cell_length_b 15.0996(4)
_cell_length_c 16.1510(5)
_cell_measurement_reflns_used 3439
_cell_measurement_temperature 173(2)
_cell_measurement_theta_max 25.21
_cell_measurement_theta_min 2.54
_cell_volume 1103.23(5)
_computing_cell_refinement 'Bruker SAINT'
_computing_data_collection 'Bruker APEX2'
_computing_data_reduction 'Bruker SAINT'
_computing_molecular_graphics 'Bruker SHELXTL'
_computing_publication_material 'Bruker SHELXTL'
_computing_structure_refinement 'SHELXL-97 (Sheldrick, 2008)'
_computing_structure_solution 'SHELXS-97 (Sheldrick, 2008)'
_diffrn_ambient_temperature 173(2)
_diffrn_measured_fraction_theta_full 1.000
_diffrn_measured_fraction_theta_max 1.000
_diffrn_measurement_device_type 'Bruker APEX-II CCD'
_diffrn_measurement_method '\f and \w scans'
_diffrn_radiation_monochromator graphite
_diffrn_radiation_source 'fine-focus sealed tube'
_diffrn_radiation_type MoK\a
_diffrn_radiation_wavelength 0.71073
_diffrn_reflns_av_R_equivalents 0.0519
_diffrn_reflns_av_sigmaI/netI 0.0376
_diffrn_reflns_limit_h_max 6
_diffrn_reflns_limit_h_min -5
_diffrn_reflns_limit_k_max 19
_diffrn_reflns_limit_k_min -19
_diffrn_reflns_limit_l_max 21
_diffrn_reflns_limit_l_min -18
_diffrn_reflns_number 14836
_diffrn_reflns_theta_full 28.00
_diffrn_reflns_theta_max 28.00
_diffrn_reflns_theta_min 1.85
_exptl_absorpt_coefficient_mu 0.092
_exptl_absorpt_correction_type none
_exptl_crystal_colour colourless
_exptl_crystal_density_diffrn 1.356
_exptl_crystal_density_method 'not measured'
_exptl_crystal_description needle
_exptl_crystal_F_000 472
_exptl_crystal_size_max 0.49
_exptl_crystal_size_mid 0.16
_exptl_crystal_size_min 0.13
_refine_diff_density_max 0.210
_refine_diff_density_min -0.232
_refine_diff_density_rms 0.040
_refine_ls_extinction_method none
_refine_ls_goodness_of_fit_ref 1.030
_refine_ls_hydrogen_treatment mixed
_refine_ls_matrix_type full
_refine_ls_number_parameters 158
_refine_ls_number_reflns 2650
_refine_ls_number_restraints 0
_refine_ls_restrained_S_all 1.030
_refine_ls_R_factor_all 0.0665
_refine_ls_R_factor_gt 0.0417
_refine_ls_shift/su_max 0.000
_refine_ls_shift/su_mean 0.000
_refine_ls_structure_factor_coef Fsqd
_refine_ls_weighting_details 'calc w=1/[\s^2^(Fo^2^)+(0.0584P)^2^+0.0000P] where P=(Fo^2^+2Fc^2^)/3'
_refine_ls_weighting_scheme calc
_refine_ls_wR_factor_gt 0.1025
_refine_ls_wR_factor_ref 0.1122
_reflns_number_gt 1806
_reflns_number_total 2650
_reflns_threshold_expression >2sigma(I)
_cod_data_source_file 10c_czhmm9_0s-cmpd2a.cif
_cod_data_source_block 10c_czhmm9_0s
_cod_depositor_comments
;
The following automatic conversions were performed:

'_symmetry_cell_setting' value 'Monoclinic' changed to 'monoclinic'
according to
/usr/data/users/saulius/automatic-downloads/retrospective/ACS/lib/dictionaries/cif_core.dic
dictionary named 'cif_core.dic' version 2.4.2 from 2011-04-26.

Automatic conversion script
Id: cif_fix_values 2281 2013-09-26 08:29:07Z andrius 
;
_cod_original_sg_symbol_H-M 'P 21/n'
_cod_database_code 4510800

loop_
_symmetry_equiv_pos_as_xyz
'x, y, z'
'-x+1/2, y+1/2, -z+1/2'
'-x, -y, -z'
'x-1/2, -y-1/2, z-1/2'

loop_
_atom_site_label
_atom_site_type_symbol
_atom_site_fract_x
_atom_site_fract_y
_atom_site_fract_z
_atom_site_U_iso_or_equiv
_atom_site_adp_type
_atom_site_occupancy
_atom_site_symmetry_multiplicity
_atom_site_calc_flag
_atom_site_refinement_flags
C1 C -0.1506(3) 0.57729(10) 0.69348(9) 0.0429(4) Uani 1 1 d .
H1 H -0.2329 0.6350 0.6946 0.051 Uiso 1 1 calc R
C2 C -0.2229(3) 0.51518(9) 0.75785(8) 0.0328(3) Uani 1 1 d .
C3 C -0.4068(3) 0.54721(9) 0.81467(8) 0.0375(3) Uani 1 1 d .
H3 H -0.4805 0.6060 0.8090 0.045 Uiso 1 1 calc R
C4 C -0.4828(3) 0.49478(10) 0.87879(9) 0.0405(4) Uani 1 1 d .
H4 H -0.6075 0.5170 0.9174 0.049 Uiso 1 1 calc R
C5 C -0.3740(3) 0.40911(10) 0.88592(9) 0.0401(4) Uani 1 1 d .
H5 H -0.4246 0.3729 0.9303 0.048 Uiso 1 1 calc R
C6 C -0.1941(3) 0.37468(9) 0.83042(8) 0.0352(3) Uani 1 1 d .
H6 H -0.1244 0.3155 0.8365 0.042 Uiso 1 1 calc R
C7 C -0.1152(3) 0.42742(8) 0.76541(8) 0.0296(3) Uani 1 1 d .
C8 C 0.1849(3) 0.31650(8) 0.69672(8) 0.0300(3) Uani 1 1 d .
C9 C 0.3602(3) 0.30894(8) 0.62363(8) 0.0289(3) Uani 1 1 d .
C10 C 0.4552(3) 0.22541(9) 0.60315(9) 0.0384(4) Uani 1 1 d .
H10 H 0.4109 0.1758 0.6357 0.046 Uiso 1 1 calc R
C11 C 0.6137(3) 0.21342(10) 0.53599(9) 0.0452(4) Uani 1 1 d .
H11 H 0.6745 0.1556 0.5223 0.054 Uiso 1 1 calc R
C12 C 0.6843(3) 0.28422(10) 0.48882(9) 0.0405(4) Uani 1 1 d .
H12 H 0.7933 0.2758 0.4426 0.049 Uiso 1 1 calc R
C13 C 0.5948(3) 0.36754(10) 0.50941(9) 0.0461(4) Uani 1 1 d .
H13 H 0.6441 0.4171 0.4775 0.055 Uiso 1 1 calc R
C14 C 0.4343(3) 0.37998(9) 0.57590(9) 0.0433(4) Uani 1 1 d .
H14 H 0.3739 0.4380 0.5891 0.052 Uiso 1 1 calc R
N1 N 0.0662(2) 0.39838(7) 0.70686(7) 0.0322(3) Uani 1 1 d .
O1 O 0.0056(3) 0.56176(7) 0.63857(6) 0.0514(3) Uani 1 1 d .
O2 O 0.1534(2) 0.25369(6) 0.74285(6) 0.0408(3) Uani 1 1 d .
H1N H 0.096(3) 0.4422(10) 0.6691(10) 0.051(4) Uiso 1 1 d .

loop_
_atom_site_aniso_label
_atom_site_aniso_U_11
_atom_site_aniso_U_22
_atom_site_aniso_U_33
_atom_site_aniso_U_23
_atom_site_aniso_U_13
_atom_site_aniso_U_12
C1 0.0556(10) 0.0317(7) 0.0437(8) 0.0053(6) 0.0157(8) 0.0103(7)
C2 0.0356(8) 0.0311(7) 0.0324(7) 0.0002(6) 0.0069(6) 0.0005(6)
C3 0.0391(8) 0.0338(7) 0.0408(8) -0.0037(6) 0.0092(7) 0.0028(6)
C4 0.0405(8) 0.0444(8) 0.0390(8) -0.0058(6) 0.0150(7) -0.0028(7)
C5 0.0450(9) 0.0413(8) 0.0364(8) 0.0014(6) 0.0149(7) -0.0081(7)
C6 0.0386(8) 0.0317(7) 0.0366(8) 0.0020(6) 0.0093(6) -0.0028(6)
C7 0.0304(7) 0.0301(7) 0.0289(7) -0.0010(5) 0.0054(6) -0.0021(5)
C8 0.0309(7) 0.0273(6) 0.0321(7) 0.0003(5) 0.0040(6) -0.0033(5)
C9 0.0288(7) 0.0286(7) 0.0291(7) -0.0002(5) 0.0025(5) -0.0008(5)
C10 0.0395(8) 0.0300(7) 0.0478(8) 0.0036(6) 0.0139(7) 0.0019(6)
C11 0.0480(9) 0.0342(8) 0.0569(10) -0.0040(7) 0.0206(8) 0.0068(7)
C12 0.0412(8) 0.0464(9) 0.0356(8) -0.0017(6) 0.0118(6) 0.0056(7)
C13 0.0609(10) 0.0402(8) 0.0410(8) 0.0112(7) 0.0220(8) 0.0075(8)
C14 0.0606(10) 0.0306(7) 0.0420(9) 0.0040(6) 0.0206(7) 0.0078(7)
N1 0.0385(7) 0.0279(6) 0.0320(6) 0.0046(5) 0.0118(5) 0.0032(5)
O1 0.0708(8) 0.0396(6) 0.0488(6) 0.0131(5) 0.0287(6) 0.0126(5)
O2 0.0540(7) 0.0268(5) 0.0444(6) 0.0056(4) 0.0172(5) -0.0009(4)

loop_
_atom_type_symbol
_atom_type_description
_atom_type_scat_dispersion_real
_atom_type_scat_dispersion_imag
_atom_type_scat_source
C C 0.0033 0.0016 'International Tables Vol C Tables 4.2.6.8 and 6.1.1.4'
H H 0.0000 0.0000 'International Tables Vol C Tables 4.2.6.8 and 6.1.1.4'
N N 0.0061 0.0033 'International Tables Vol C Tables 4.2.6.8 and 6.1.1.4'
O O 0.0106 0.0060 'International Tables Vol C Tables 4.2.6.8 and 6.1.1.4'

loop_
_geom_angle_atom_site_label_1
_geom_angle_atom_site_label_2
_geom_angle_atom_site_label_3
_geom_angle
O1 C1 C2 126.08(13)
O1 C1 H1 117.0
C2 C1 H1 117.0
C3 C2 C7 119.72(12)
C3 C2 C1 116.37(12)
C7 C2 C1 123.90(12)
C4 C3 C2 121.00(13)
C4 C3 H3 119.5
C2 C3 H3 119.5
C3 C4 C5 118.74(13)
C3 C4 H4 120.6
C5 C4 H4 120.6
C6 C5 C4 121.99(13)
C6 C5 H5 119.0
C4 C5 H5 119.0
C5 C6 C7 119.65(13)
C5 C6 H6 120.2
C7 C6 H6 120.2
N1 C7 C6 123.56(12)
N1 C7 C2 117.54(11)
C6 C7 C2 118.90(12)
O2 C8 N1 123.55(12)
O2 C8 C9 121.90(11)
N1 C8 C9 114.55(11)
C14 C9 C10 118.01(12)
C14 C9 C8 124.28(11)
C10 C9 C8 117.71(11)
C11 C10 C9 120.80(13)
C11 C10 H10 119.6
C9 C10 H10 119.6
C12 C11 C10 120.67(13)
C12 C11 H11 119.7
C10 C11 H11 119.7
C11 C12 C13 118.96(13)
C11 C12 H12 120.5
C13 C12 H12 120.5
C12 C13 C14 120.72(13)
C12 C13 H13 119.6
C14 C13 H13 119.6
C13 C14 C9 120.82(13)
C13 C14 H14 119.6
C9 C14 H14 119.6
C8 N1 C7 129.66(11)
C8 N1 H1N 118.8(10)
C7 N1 H1N 111.4(10)

loop_
_geom_bond_atom_site_label_1
_geom_bond_atom_site_label_2
_geom_bond_distance
C1 O1 1.2208(16)
C1 C2 1.4652(18)
C1 H1 0.9500
C2 C3 1.3969(18)
C2 C7 1.4134(18)
C3 C4 1.3786(19)
C3 H3 0.9500
C4 C5 1.385(2)
C4 H4 0.9500
C5 C6 1.3827(19)
C5 H5 0.9500
C6 C7 1.3967(17)
C6 H6 0.9500
C7 N1 1.3952(16)
C8 O2 1.2246(15)
C8 N1 1.3665(16)
C8 C9 1.5024(18)
C9 C14 1.3850(18)
C9 C10 1.3856(18)
C10 C11 1.3812(19)
C10 H10 0.9500
C11 C12 1.372(2)
C11 H11 0.9500
C12 C13 1.375(2)
C12 H12 0.9500
C13 C14 1.3786(19)
C13 H13 0.9500
C14 H14 0.9500
N1 H1N 0.920(16)

loop_
_geom_hbond_atom_site_label_D
_geom_hbond_atom_site_label_H
_geom_hbond_atom_site_label_A
_geom_hbond_distance_DH
_geom_hbond_distance_HA
_geom_hbond_distance_DA
_geom_hbond_angle_DHA
N1 H1N O1 0.920(16) 1.904(16) 2.7037(14) 144.2(13)

loop_
_geom_torsion_atom_site_label_1
_geom_torsion_atom_site_label_2
_geom_torsion_atom_site_label_3
_geom_torsion_atom_site_label_4
_geom_torsion
O1 C1 C2 C3 -179.96(15)
O1 C1 C2 C7 0.8(3)
C7 C2 C3 C4 0.7(2)
C1 C2 C3 C4 -178.53(13)
C2 C3 C4 C5 -0.2(2)
C3 C4 C5 C6 -0.5(2)
C4 C5 C6 C7 0.7(2)
C5 C6 C7 N1 179.67(12)
C5 C6 C7 C2 -0.2(2)
C3 C2 C7 N1 179.64(12)
C1 C2 C7 N1 -1.2(2)
C3 C2 C7 C6 -0.5(2)
C1 C2 C7 C6 178.66(13)
O2 C8 C9 C14 -171.47(14)
N1 C8 C9 C14 8.5(2)
O2 C8 C9 C10 8.0(2)
N1 C8 C9 C10 -171.97(12)
C14 C9 C10 C11 -1.4(2)
C8 C9 C10 C11 179.08(13)
C9 C10 C11 C12 1.0(2)
C10 C11 C12 C13 0.0(2)
C11 C12 C13 C14 -0.6(2)
C12 C13 C14 C9 0.2(2)
C10 C9 C14 C13 0.8(2)
C8 C9 C14 C13 -179.68(13)
O2 C8 N1 C7 -2.7(2)
C9 C8 N1 C7 177.34(12)
C6 C7 N1 C8 4.4(2)
C2 C7 N1 C8 -175.80(13)
